data_7160834
loop_
_publ_author_name
'Sk, Eman Ali'
'Khan, Abu Taleb'

_publ_section_title
;
 Reactivity study of 4-hydroxy-2<i>H</i>-chromene-2-thiones with
 symmetrical 1,4-acetylene dicarboxylates and methyl propiolate using
 ytterbium(III) triflate as catalyst: stereoselective synthesis of
 substituted fumarate and (<i>Z</i>) acrylate derivatives.
;
_journal_issue 45
_journal_name_full 'Organic &amp; biomolecular chemistry'
_journal_page_first 10336
_journal_page_last 10344
_journal_paper_doi 10.1039/d5ob01518a
_journal_volume 23
_journal_year 2025
_chemical_formula_moiety 'C22 H26 O6 S'
_chemical_formula_sum 'C22 H26 O6 S'
_chemical_formula_weight 418.49
_space_group_crystal_system monoclinic
_space_group_IT_number 14
_space_group_name_Hall '-P 2yn'
_space_group_name_H-M_alt 'P 1 21/n 1'
_atom_sites_solution_hydrogens geom
_audit_creation_date 2024-11-16
_audit_creation_method
;
Olex2 1.5
(compiled 2024.02.16 svn.r378c4104 for OlexSys, GUI svn.r6928)
;
_audit_update_record
;
2024-11-16 deposited with the CCDC.	2025-10-17 downloaded from the CCDC.
;
_cell_angle_alpha 90
_cell_angle_beta 100.954(2)
_cell_angle_gamma 90
_cell_formula_units_Z 4
_cell_length_a 11.1757(6)
_cell_length_b 7.6127(4)
_cell_length_c 26.4230(15)
_cell_measurement_reflns_used 9783
_cell_measurement_temperature 295(2)
_cell_measurement_theta_max 24.99
_cell_measurement_theta_min 2.15
_cell_volume 2207.0(2)
_computing_cell_refinement 'SAINT V8.40B (?, 2016)'
_computing_data_collection 'Bruker SAINT'
_computing_data_reduction 'SAINT V8.40B (?, 2016)'
_computing_molecular_graphics 'Olex2 1.5 (Dolomanov et al., 2009)'
_computing_publication_material 'Olex2 1.5 (Dolomanov et al., 2009)'
_computing_structure_refinement 'SHELXL 2019/3 (Sheldrick, 2015)'
_computing_structure_solution 'SHELXT 2018/2 (Sheldrick, 2018)'
_diffrn_ambient_temperature 295.00
_diffrn_measured_fraction_theta_full 0.996
_diffrn_measured_fraction_theta_max 0.996
_diffrn_measurement_device_type 'Bruker APEX-II CCD'
_diffrn_measurement_method '\f and \w scans'
_diffrn_radiation_type MoK\a
_diffrn_radiation_wavelength 0.71073
_diffrn_reflns_av_R_equivalents 0.0357
_diffrn_reflns_av_unetI/netI 0.0179
_diffrn_reflns_Laue_measured_fraction_full 0.996
_diffrn_reflns_Laue_measured_fraction_max 0.996
_diffrn_reflns_limit_h_max 13
_diffrn_reflns_limit_h_min -13
_diffrn_reflns_limit_k_max 9
_diffrn_reflns_limit_k_min -9
_diffrn_reflns_limit_l_max 31
_diffrn_reflns_limit_l_min -31
_diffrn_reflns_number 46937
_diffrn_reflns_point_group_measured_fraction_full 0.996
_diffrn_reflns_point_group_measured_fraction_max 0.996
_diffrn_reflns_theta_full 25.000
_diffrn_reflns_theta_max 25.000
_diffrn_reflns_theta_min 1.873
_diffrn_source_current 1.4
_diffrn_source_power 0.07
_diffrn_source_voltage 50.0
_diffrn_standards_number 0
_exptl_absorpt_coefficient_mu 0.181
_exptl_absorpt_correction_T_max 0.7452
_exptl_absorpt_correction_T_min 0.7042
_exptl_absorpt_correction_type none
_exptl_absorpt_process_details
;
SADABS-2016/2 (Bruker,2016/2) was used for absorption correction.
wR2(int) was 0.1250 before and 0.0647 after correction.
The Ratio of minimum to maximum transmission is 0.9450.
The \l/2 correction factor is Not present.
;
_exptl_crystal_colour white
_exptl_crystal_density_diffrn 1.259
_exptl_crystal_description block
_exptl_crystal_F_000 888
_exptl_crystal_size_max 1
_exptl_crystal_size_mid 0.8
_exptl_crystal_size_min 0.6
_refine_diff_density_max 0.230
_refine_diff_density_min -0.194
_refine_diff_density_rms 0.036
_refine_ls_extinction_method none
_refine_ls_goodness_of_fit_ref 1.114
_refine_ls_hydrogen_treatment constr
_refine_ls_matrix_type full
_refine_ls_number_parameters 269
_refine_ls_number_reflns 3863
_refine_ls_number_restraints 0
_refine_ls_restrained_S_all 1.114
_refine_ls_R_factor_all 0.0573
_refine_ls_R_factor_gt 0.0457
_refine_ls_shift/su_max 0.001
_refine_ls_shift/su_mean 0.000
_refine_ls_structure_factor_coef Fsqd
_refine_ls_weighting_details 'w=1/[\s^2^(Fo^2^)+(0.0340P)^2^+1.4036P] where P=(Fo^2^+2Fc^2^)/3'
_refine_ls_weighting_scheme calc
_refine_ls_wR_factor_gt 0.1044
_refine_ls_wR_factor_ref 0.1141
_reflns_Friedel_coverage 0.000
_reflns_number_gt 3246
_reflns_number_total 3863
_reflns_threshold_expression 'I > 2\s(I)'
_cod_data_source_file d5ob01518a2.cif
_cod_data_source_block 5atkes20w_0m_a
_cod_depositor_comments 'Adding full bibliography for 7160834--7160836.cif.'
_cod_database_code 7160834
_shelx_shelxl_version_number 2019/3
_shelx_space_group_comment
;
The symmetry employed for this shelxl refinement is uniquely defined
by the following loop, which should always be used as a source of
symmetry information in preference to the above space-group names.
They are only intended as comments.
;
_olex2_refinement_description
;
1. Fixed Uiso
 At 1.2 times of:
  All C(H) groups
 At 1.5 times of:
  All C(H,H,H) groups
2.a Aromatic/amide H refined with riding coordinates:
 C8(H8), C3(H3), C6(H6), C11(H11), C2(H2)
2.b Idealised Me refined as rotating group:
 C21(H21A,H21B,H21C), C20(H20A,H20B,H20C), C22(H22A,H22B,H22C), C15(H15A,H15B,
 H15C), C19(H19A,H19B,H19C), C17(H17A,H17B,H17C), C18(H18A,H18B,H18C)
;
_olex2_submission_special_instructions 'No special instructions were received'

loop_
_space_group_symop_operation_xyz
'x, y, z'
'-x+1/2, y+1/2, -z+1/2'
'-x, -y, -z'
'x-1/2, -y-1/2, z-1/2'

loop_
_atom_site_label
_atom_site_type_symbol
_atom_site_fract_x
_atom_site_fract_y
_atom_site_fract_z
_atom_site_U_iso_or_equiv
_atom_site_adp_type
_atom_site_occupancy
_atom_site_site_symmetry_order
_atom_site_calc_flag
_atom_site_refinement_flags_posn
_atom_site_refinement_flags_adp
_atom_site_refinement_flags_occupancy
_atom_site_disorder_assembly
_atom_site_disorder_group
S1 S 0.81733(5) 0.41203(9) 0.44236(2) 0.05446(19) Uani 1 1 d . . . . .
O1 O 0.64570(12) 0.39846(19) 0.35968(5) 0.0449(4) Uani 1 1 d . . . . .
O3 O 0.78001(13) 0.72082(19) 0.37150(6) 0.0472(4) Uani 1 1 d . . . . .
O4 O 1.15278(14) 0.1780(2) 0.40899(7) 0.0595(4) Uani 1 1 d . . . . .
O6 O 0.91268(16) 0.6422(2) 0.32140(7) 0.0651(5) Uani 1 1 d . . . . .
O2 O 0.36975(16) 0.5274(3) 0.43435(7) 0.0747(6) Uani 1 1 d . . . . .
O5 O 1.03534(18) 0.2150(3) 0.46873(8) 0.0825(6) Uani 1 1 d . . . . .
C12 C 0.86579(19) 0.6213(3) 0.35826(9) 0.0454(5) Uani 1 1 d . . . . .
C7 C 0.66680(19) 0.4402(3) 0.41055(8) 0.0433(5) Uani 1 1 d . . . . .
C4 C 0.52659(18) 0.3967(3) 0.33337(8) 0.0417(5) Uani 1 1 d . . . . .
C8 C 0.5789(2) 0.4828(3) 0.43665(9) 0.0504(5) Uani 1 1 d . . . . .
H8 H 0.600332 0.510494 0.471476 0.060 Uiso 1 1 calc R U . . .
C5 C 0.42999(19) 0.4375(3) 0.35723(8) 0.0439(5) Uani 1 1 d . . . . .
C9 C 0.4531(2) 0.4867(3) 0.41220(9) 0.0509(6) Uani 1 1 d . . . . .
C10 C 0.90367(19) 0.4734(3) 0.39625(8) 0.0450(5) Uani 1 1 d . . . . .
C13 C 0.7267(2) 0.8720(3) 0.33934(9) 0.0485(5) Uani 1 1 d . . . . .
C14 C 1.0667(2) 0.2562(3) 0.42943(10) 0.0546(6) Uani 1 1 d . . . . .
C3 C 0.5072(2) 0.3472(3) 0.28206(9) 0.0528(6) Uani 1 1 d . . . . .
H3 H 0.572700 0.321742 0.266241 0.063 Uiso 1 1 calc R U . . .
C6 C 0.3123(2) 0.4257(3) 0.32816(10) 0.0548(6) Uani 1 1 d . . . . .
H6 H 0.246695 0.453286 0.343681 0.066 Uiso 1 1 calc R U . . .
C11 C 1.0117(2) 0.4009(3) 0.39564(9) 0.0527(6) Uani 1 1 d . . . . .
H11 H 1.056185 0.444826 0.372047 0.063 Uiso 1 1 calc R U . . .
C2 C 0.3906(2) 0.3363(3) 0.25499(10) 0.0601(6) Uani 1 1 d . . . . .
H2 H 0.377566 0.302406 0.220563 0.072 Uiso 1 1 calc R U . . .
C1 C 0.2901(2) 0.3747(3) 0.27750(10) 0.0581(6) Uani 1 1 d . . . . .
C21 C 0.6756(2) 0.8122(4) 0.28468(10) 0.0659(7) Uani 1 1 d . . . . .
H21A H 0.740915 0.771611 0.268764 0.099 Uiso 1 1 calc R U . . .
H21B H 0.634979 0.908702 0.265241 0.099 Uiso 1 1 calc R U . . .
H21C H 0.618620 0.718317 0.285494 0.099 Uiso 1 1 calc R U . . .
C20 C 0.8231(2) 1.0128(3) 0.34145(11) 0.0671(7) Uani 1 1 d . . . . .
H20A H 0.856744 1.039965 0.376765 0.101 Uiso 1 1 calc R U . . .
H20B H 0.786999 1.116523 0.324311 0.101 Uiso 1 1 calc R U . . .
H20C H 0.886569 0.971269 0.324619 0.101 Uiso 1 1 calc R U . . .
C16 C 1.2207(2) 0.0224(3) 0.43358(11) 0.0596(6) Uani 1 1 d . . . . .
C22 C 0.6247(3) 0.9289(4) 0.36595(12) 0.0724(8) Uani 1 1 d . . . . .
H22A H 0.570098 0.832177 0.366987 0.109 Uiso 1 1 calc R U . . .
H22B H 0.581040 1.024681 0.347291 0.109 Uiso 1 1 calc R U . . .
H22C H 0.658213 0.965907 0.400465 0.109 Uiso 1 1 calc R U . . .
C15 C 0.1616(2) 0.3580(5) 0.24731(13) 0.0847(9) Uani 1 1 d . . . . .
H15A H 0.104861 0.385690 0.269250 0.127 Uiso 1 1 calc R U . . .
H15B H 0.147942 0.239846 0.234839 0.127 Uiso 1 1 calc R U . . .
H15C H 0.150174 0.437769 0.218662 0.127 Uiso 1 1 calc R U . . .
C19 C 1.1352(3) -0.1298(4) 0.43246(14) 0.0871(10) Uani 1 1 d . . . . .
H19A H 1.075597 -0.103069 0.453147 0.131 Uiso 1 1 calc R U . . .
H19B H 1.180226 -0.232383 0.445923 0.131 Uiso 1 1 calc R U . . .
H19C H 1.094828 -0.151545 0.397585 0.131 Uiso 1 1 calc R U . . .
C17 C 1.3100(3) -0.0110(5) 0.39878(16) 0.1034(12) Uani 1 1 d . . . . .
H17A H 1.266813 -0.024508 0.363955 0.155 Uiso 1 1 calc R U . . .
H17B H 1.355112 -0.116217 0.409491 0.155 Uiso 1 1 calc R U . . .
H17C H 1.365242 0.086435 0.400638 0.155 Uiso 1 1 calc R U . . .
C18 C 1.2848(3) 0.0667(6) 0.48709(15) 0.1216(15) Uani 1 1 d . . . . .
H18A H 1.331276 0.172418 0.486359 0.182 Uiso 1 1 calc R U . . .
H18B H 1.338399 -0.027768 0.500528 0.182 Uiso 1 1 calc R U . . .
H18C H 1.225755 0.083919 0.508700 0.182 Uiso 1 1 calc R U . . .

loop_
_atom_site_aniso_label
_atom_site_aniso_U_11
_atom_site_aniso_U_22
_atom_site_aniso_U_33
_atom_site_aniso_U_23
_atom_site_aniso_U_13
_atom_site_aniso_U_12
S1 0.0482(3) 0.0662(4) 0.0494(3) 0.0147(3) 0.0104(2) 0.0073(3)
O1 0.0428(8) 0.0486(8) 0.0463(8) -0.0011(7) 0.0159(6) 0.0031(7)
O3 0.0490(8) 0.0421(8) 0.0524(9) 0.0081(7) 0.0143(7) 0.0095(7)
O4 0.0539(9) 0.0517(9) 0.0765(11) 0.0165(8) 0.0211(8) 0.0153(8)
O6 0.0724(11) 0.0631(11) 0.0684(11) 0.0209(9) 0.0349(9) 0.0193(9)
O2 0.0594(11) 0.1047(15) 0.0676(11) -0.0048(11) 0.0317(9) 0.0174(10)
O5 0.0822(13) 0.0976(15) 0.0732(13) 0.0291(12) 0.0287(11) 0.0382(12)
C12 0.0440(11) 0.0406(12) 0.0523(13) 0.0027(10) 0.0109(10) 0.0003(9)
C7 0.0469(12) 0.0394(11) 0.0454(12) 0.0060(9) 0.0136(9) 0.0000(9)
C4 0.0404(11) 0.0362(11) 0.0499(12) 0.0036(9) 0.0122(9) 0.0011(9)
C8 0.0544(13) 0.0540(14) 0.0453(12) 0.0006(10) 0.0163(10) 0.0020(11)
C5 0.0460(12) 0.0377(11) 0.0512(12) 0.0046(9) 0.0175(10) 0.0009(9)
C9 0.0516(13) 0.0519(13) 0.0542(13) 0.0043(11) 0.0230(11) 0.0049(11)
C10 0.0425(11) 0.0415(11) 0.0510(12) 0.0035(10) 0.0087(9) 0.0018(9)
C13 0.0496(12) 0.0388(12) 0.0574(13) 0.0101(10) 0.0107(10) 0.0065(10)
C14 0.0435(12) 0.0532(14) 0.0668(16) 0.0091(12) 0.0097(11) 0.0076(11)
C3 0.0576(14) 0.0539(14) 0.0500(13) -0.0044(11) 0.0176(11) 0.0023(11)
C6 0.0418(12) 0.0540(14) 0.0714(16) 0.0053(12) 0.0182(11) -0.0005(11)
C11 0.0468(12) 0.0482(13) 0.0654(15) 0.0098(11) 0.0168(11) 0.0037(10)
C2 0.0649(16) 0.0600(15) 0.0524(14) -0.0041(12) 0.0039(12) -0.0007(12)
C1 0.0518(13) 0.0518(14) 0.0679(16) 0.0026(12) 0.0042(12) -0.0028(11)
C21 0.0601(15) 0.0678(17) 0.0651(16) 0.0095(13) 0.0001(12) 0.0023(13)
C20 0.0669(16) 0.0434(13) 0.0880(19) 0.0073(13) 0.0072(14) -0.0030(12)
C16 0.0508(13) 0.0486(14) 0.0786(17) 0.0132(12) 0.0107(12) 0.0126(11)
C22 0.0744(17) 0.0626(17) 0.0867(19) 0.0189(15) 0.0320(15) 0.0282(14)
C15 0.0575(16) 0.090(2) 0.098(2) -0.0102(18) -0.0081(15) -0.0023(15)
C19 0.078(2) 0.0576(17) 0.127(3) 0.0210(18) 0.0231(19) 0.0055(15)
C17 0.093(2) 0.081(2) 0.153(3) 0.035(2) 0.066(2) 0.0392(19)
C18 0.108(3) 0.114(3) 0.117(3) -0.016(2) -0.044(2) 0.046(2)

loop_
_atom_type_symbol
_atom_type_description
_atom_type_scat_dispersion_real
_atom_type_scat_dispersion_imag
_atom_type_scat_source
C C 0.0033 0.0016 'International Tables Vol C Tables 4.2.6.8 and 6.1.1.4'
H H 0.0000 0.0000 'International Tables Vol C Tables 4.2.6.8 and 6.1.1.4'
O O 0.0106 0.0060 'International Tables Vol C Tables 4.2.6.8 and 6.1.1.4'
S S 0.1246 0.1234 'International Tables Vol C Tables 4.2.6.8 and 6.1.1.4'

loop_
_geom_angle_atom_site_label_1
_geom_angle_atom_site_label_2
_geom_angle_atom_site_label_3
_geom_angle
_geom_angle_site_symmetry_1
_geom_angle_site_symmetry_3
_geom_angle_publ_flag
C7 S1 C10 103.87(10) . . ?
C7 O1 C4 118.08(15) . . ?
C12 O3 C13 121.68(16) . . ?
C14 O4 C16 121.85(19) . . ?
O3 C12 C10 112.12(18) . . ?
O6 C12 O3 126.1(2) . . ?
O6 C12 C10 121.71(19) . . ?
O1 C7 S1 114.73(14) . . ?
C8 C7 S1 120.97(17) . . ?
C8 C7 O1 124.0(2) . . ?
O1 C4 C5 121.95(19) . . ?
O1 C4 C3 116.94(18) . . ?
C3 C4 C5 121.1(2) . . ?
C7 C8 H8 119.2 . . ?
C7 C8 C9 121.7(2) . . ?
C9 C8 H8 119.2 . . ?
C4 C5 C9 119.99(19) . . ?
C4 C5 C6 118.0(2) . . ?
C6 C5 C9 121.96(19) . . ?
O2 C9 C8 123.9(2) . . ?
O2 C9 C5 121.8(2) . . ?
C8 C9 C5 114.32(18) . . ?
C12 C10 S1 122.47(15) . . ?
C11 C10 S1 121.17(17) . . ?
C11 C10 C12 116.15(19) . . ?
O3 C13 C21 110.40(18) . . ?
O3 C13 C20 108.82(18) . . ?
O3 C13 C22 102.22(17) . . ?
C20 C13 C21 112.6(2) . . ?
C22 C13 C21 110.3(2) . . ?
C22 C13 C20 112.0(2) . . ?
O4 C14 C11 109.8(2) . . ?
O5 C14 O4 126.0(2) . . ?
O5 C14 C11 124.2(2) . . ?
C4 C3 H3 120.4 . . ?
C2 C3 C4 119.1(2) . . ?
C2 C3 H3 120.4 . . ?
C5 C6 H6 118.9 . . ?
C1 C6 C5 122.3(2) . . ?
C1 C6 H6 118.9 . . ?
C10 C11 C14 125.2(2) . . ?
C10 C11 H11 117.4 . . ?
C14 C11 H11 117.4 . . ?
C3 C2 H2 119.0 . . ?
C3 C2 C1 121.9(2) . . ?
C1 C2 H2 119.0 . . ?
C6 C1 C2 117.6(2) . . ?
C6 C1 C15 121.2(2) . . ?
C2 C1 C15 121.2(2) . . ?
C13 C21 H21A 109.5 . . ?
C13 C21 H21B 109.5 . . ?
C13 C21 H21C 109.5 . . ?
H21A C21 H21B 109.5 . . ?
H21A C21 H21C 109.5 . . ?
H21B C21 H21C 109.5 . . ?
C13 C20 H20A 109.5 . . ?
C13 C20 H20B 109.5 . . ?
C13 C20 H20C 109.5 . . ?
H20A C20 H20B 109.5 . . ?
H20A C20 H20C 109.5 . . ?
H20B C20 H20C 109.5 . . ?
O4 C16 C19 109.6(2) . . ?
O4 C16 C17 102.2(2) . . ?
O4 C16 C18 110.2(2) . . ?
C19 C16 C17 110.7(3) . . ?
C18 C16 C19 112.4(3) . . ?
C18 C16 C17 111.3(3) . . ?
C13 C22 H22A 109.5 . . ?
C13 C22 H22B 109.5 . . ?
C13 C22 H22C 109.5 . . ?
H22A C22 H22B 109.5 . . ?
H22A C22 H22C 109.5 . . ?
H22B C22 H22C 109.5 . . ?
C1 C15 H15A 109.5 . . ?
C1 C15 H15B 109.5 . . ?
C1 C15 H15C 109.5 . . ?
H15A C15 H15B 109.5 . . ?
H15A C15 H15C 109.5 . . ?
H15B C15 H15C 109.5 . . ?
C16 C19 H19A 109.5 . . ?
C16 C19 H19B 109.5 . . ?
C16 C19 H19C 109.5 . . ?
H19A C19 H19B 109.5 . . ?
H19A C19 H19C 109.5 . . ?
H19B C19 H19C 109.5 . . ?
C16 C17 H17A 109.5 . . ?
C16 C17 H17B 109.5 . . ?
C16 C17 H17C 109.5 . . ?
H17A C17 H17B 109.5 . . ?
H17A C17 H17C 109.5 . . ?
H17B C17 H17C 109.5 . . ?
C16 C18 H18A 109.5 . . ?
C16 C18 H18B 109.5 . . ?
C16 C18 H18C 109.5 . . ?
H18A C18 H18B 109.5 . . ?
H18A C18 H18C 109.5 . . ?
H18B C18 H18C 109.5 . . ?

loop_
_geom_bond_atom_site_label_1
_geom_bond_atom_site_label_2
_geom_bond_distance
_geom_bond_site_symmetry_2
_geom_bond_publ_flag
S1 C7 1.745(2) . ?
S1 C10 1.755(2) . ?
O1 C7 1.358(2) . ?
O1 C4 1.380(2) . ?
O3 C12 1.320(2) . ?
O3 C13 1.486(2) . ?
O4 C14 1.330(3) . ?
O4 C16 1.488(3) . ?
O6 C12 1.201(3) . ?
O2 C9 1.230(3) . ?
O5 C14 1.199(3) . ?
C12 C10 1.514(3) . ?
C7 C8 1.342(3) . ?
C4 C5 1.385(3) . ?
C4 C3 1.384(3) . ?
C8 H8 0.9300 . ?
C8 C9 1.432(3) . ?
C5 C9 1.474(3) . ?
C5 C6 1.394(3) . ?
C10 C11 1.331(3) . ?
C13 C21 1.519(3) . ?
C13 C20 1.513(3) . ?
C13 C22 1.512(3) . ?
C14 C11 1.476(3) . ?
C3 H3 0.9300 . ?
C3 C2 1.365(3) . ?
C6 H6 0.9300 . ?
C6 C1 1.370(3) . ?
C11 H11 0.9300 . ?
C2 H2 0.9300 . ?
C2 C1 1.398(3) . ?
C1 C15 1.510(3) . ?
C21 H21A 0.9600 . ?
C21 H21B 0.9600 . ?
C21 H21C 0.9600 . ?
C20 H20A 0.9600 . ?
C20 H20B 0.9600 . ?
C20 H20C 0.9600 . ?
C16 C19 1.500(4) . ?
C16 C17 1.501(4) . ?
C16 C18 1.497(4) . ?
C22 H22A 0.9600 . ?
C22 H22B 0.9600 . ?
C22 H22C 0.9600 . ?
C15 H15A 0.9600 . ?
C15 H15B 0.9600 . ?
C15 H15C 0.9600 . ?
C19 H19A 0.9600 . ?
C19 H19B 0.9600 . ?
C19 H19C 0.9600 . ?
C17 H17A 0.9600 . ?
C17 H17B 0.9600 . ?
C17 H17C 0.9600 . ?
C18 H18A 0.9600 . ?
C18 H18B 0.9600 . ?
C18 H18C 0.9600 . ?

loop_
_geom_torsion_atom_site_label_1
_geom_torsion_atom_site_label_2
_geom_torsion_atom_site_label_3
_geom_torsion_atom_site_label_4
_geom_torsion
_geom_torsion_site_symmetry_1
_geom_torsion_site_symmetry_2
_geom_torsion_site_symmetry_3
_geom_torsion_site_symmetry_4
_geom_torsion_publ_flag
S1 C7 C8 C9 -172.71(18) . . . . ?
S1 C10 C11 C14 4.8(4) . . . . ?
O1 C7 C8 C9 0.3(4) . . . . ?
O1 C4 C5 C9 0.7(3) . . . . ?
O1 C4 C5 C6 -177.55(19) . . . . ?
O1 C4 C3 C2 177.3(2) . . . . ?
O3 C12 C10 S1 14.7(3) . . . . ?
O3 C12 C10 C11 -160.1(2) . . . . ?
O4 C14 C11 C10 160.3(2) . . . . ?
O6 C12 C10 S1 -166.57(19) . . . . ?
O6 C12 C10 C11 18.7(3) . . . . ?
O5 C14 C11 C10 -18.3(4) . . . . ?
C12 O3 C13 C21 56.0(3) . . . . ?
C12 O3 C13 C20 -68.1(3) . . . . ?
C12 O3 C13 C22 173.3(2) . . . . ?
C12 C10 C11 C14 179.6(2) . . . . ?
C7 S1 C10 C12 36.1(2) . . . . ?
C7 S1 C10 C11 -149.4(2) . . . . ?
C7 O1 C4 C5 0.6(3) . . . . ?
C7 O1 C4 C3 -177.61(19) . . . . ?
C7 C8 C9 O2 -178.9(2) . . . . ?
C7 C8 C9 C5 1.0(3) . . . . ?
C4 O1 C7 S1 172.23(14) . . . . ?
C4 O1 C7 C8 -1.2(3) . . . . ?
C4 C5 C9 O2 178.4(2) . . . . ?
C4 C5 C9 C8 -1.5(3) . . . . ?
C4 C5 C6 C1 0.3(3) . . . . ?
C4 C3 C2 C1 0.4(4) . . . . ?
C5 C4 C3 C2 -1.0(3) . . . . ?
C5 C6 C1 C2 -0.9(4) . . . . ?
C5 C6 C1 C15 178.2(2) . . . . ?
C9 C5 C6 C1 -177.9(2) . . . . ?
C10 S1 C7 O1 36.35(18) . . . . ?
C10 S1 C7 C8 -150.03(19) . . . . ?
C13 O3 C12 O6 2.6(3) . . . . ?
C13 O3 C12 C10 -178.71(17) . . . . ?
C14 O4 C16 C19 65.6(3) . . . . ?
C14 O4 C16 C17 -177.1(3) . . . . ?
C14 O4 C16 C18 -58.7(3) . . . . ?
C3 C4 C5 C9 178.9(2) . . . . ?
C3 C4 C5 C6 0.6(3) . . . . ?
C3 C2 C1 C6 0.5(4) . . . . ?
C3 C2 C1 C15 -178.6(3) . . . . ?
C6 C5 C9 O2 -3.4(4) . . . . ?
C6 C5 C9 C8 176.7(2) . . . . ?
C16 O4 C14 O5 1.0(4) . . . . ?
C16 O4 C14 C11 -177.5(2) . . . . ?
